data_4129653
loop_
_publ_author_name
'Gandhamsetty, Narasimhulu'
'Park, Sehoon'
'Chang, Sukbok'

_publ_section_title
;
 Selective Silylative Reduction of Pyridines Leading to Structurally
 Diverse Azacyclic Compounds with the Formation of sp&#x00B3; C-Si Bonds.
;
_journal_issue 48
_journal_name_full 'Journal of the American Chemical Society'
_journal_page_first 15176
_journal_page_last 15184
_journal_paper_doi 10.1021/jacs.5b09209
_journal_volume 137
_journal_year 2015
_chemical_formula_moiety 'C12 H16 N2 O5 S'
_chemical_formula_sum 'C12 H16 N2 O5 S'
_chemical_formula_weight 300.33
_space_group_IT_number 2
_space_group_name_Hall '-P 1'
_space_group_name_H-M_alt 'P -1'
_symmetry_cell_setting triclinic
_symmetry_space_group_name_Hall '-P 1'
_symmetry_space_group_name_H-M 'P -1'
_atom_sites_solution_hydrogens geom
_atom_sites_solution_primary direct
_atom_sites_solution_secondary difmap
_audit_creation_method SHELXTL
_cell_angle_alpha 114.094(2)
_cell_angle_beta 94.621(3)
_cell_angle_gamma 97.477(3)
_cell_formula_units_Z 4
_cell_length_a 10.1102(6)
_cell_length_b 11.8677(7)
_cell_length_c 12.8084(8)
_cell_measurement_reflns_used 9864
_cell_measurement_temperature 223(2)
_cell_measurement_theta_max 27.55
_cell_measurement_theta_min 2.50
_cell_volume 1375.74(15)
_computing_cell_refinement 'Bruker SAINT'
_computing_data_collection 'Bruker APEX2'
_computing_data_reduction 'Bruker SAINT'
_computing_molecular_graphics 'Bruker SHELXTL'
_computing_publication_material 'Bruker SHELXTL'
_computing_structure_refinement 'Bruker SHELXTL'
_computing_structure_solution 'Bruker SHELXTL'
_diffrn_ambient_temperature 223(2)
_diffrn_measured_fraction_theta_full 0.997
_diffrn_measured_fraction_theta_max 0.997
_diffrn_measurement_device_type 'PHOTON 100 CMOS'
_diffrn_measurement_method '\f and \w scans'
_diffrn_radiation_monochromator graphite
_diffrn_radiation_source 'fine-focus sealed tube'
_diffrn_radiation_type MoK\a
_diffrn_radiation_wavelength 0.71073
_diffrn_reflns_av_R_equivalents 0.0631
_diffrn_reflns_av_sigmaI/netI 0.0319
_diffrn_reflns_limit_h_max 13
_diffrn_reflns_limit_h_min -13
_diffrn_reflns_limit_k_max 15
_diffrn_reflns_limit_k_min -15
_diffrn_reflns_limit_l_max 17
_diffrn_reflns_limit_l_min -17
_diffrn_reflns_number 64416
_diffrn_reflns_theta_full 28.35
_diffrn_reflns_theta_max 28.35
_diffrn_reflns_theta_min 2.05
_exptl_absorpt_coefficient_mu 0.256
_exptl_absorpt_correction_T_max 0.9798
_exptl_absorpt_correction_T_min 0.9505
_exptl_absorpt_correction_type multi-scan
_exptl_absorpt_process_details 'Bruker SADABS'
_exptl_crystal_colour colourless
_exptl_crystal_density_diffrn 1.450
_exptl_crystal_density_method 'not measured'
_exptl_crystal_description Block
_exptl_crystal_F_000 632
_exptl_crystal_size_max 0.20
_exptl_crystal_size_mid 0.13
_exptl_crystal_size_min 0.08
_refine_diff_density_max 0.370
_refine_diff_density_min -0.291
_refine_diff_density_rms 0.051
_refine_ls_extinction_method none
_refine_ls_goodness_of_fit_ref 1.063
_refine_ls_hydrogen_treatment constr
_refine_ls_matrix_type full
_refine_ls_number_parameters 365
_refine_ls_number_reflns 6851
_refine_ls_number_restraints 0
_refine_ls_restrained_S_all 1.063
_refine_ls_R_factor_all 0.0717
_refine_ls_R_factor_gt 0.0434
_refine_ls_shift/su_max 0.001
_refine_ls_shift/su_mean 0.000
_refine_ls_structure_factor_coef Fsqd
_refine_ls_weighting_details 'calc w=1/[\s^2^(Fo^2^)+(0.0456P)^2^+0.4972P] where P=(Fo^2^+2Fc^2^)/3'
_refine_ls_weighting_scheme calc
_refine_ls_wR_factor_gt 0.0997
_refine_ls_wR_factor_ref 0.1108
_reflns_number_gt 4879
_reflns_number_total 6851
_reflns_threshold_expression >2sigma(I)
_cod_data_source_file ja5b09209_si_002.cif
_cod_data_source_block GNLPY4-a
_cod_depositor_comments
;
The following automatic conversions were performed:

data item '_exptl_absorpt_correction_type' value 'Multi-scan' was
changed to 'multi-scan' in accordance with the
/home/saulius/struct/COD-crude-data/automatic-downloads/DataCite-retrospective/ACS/depositions/lib/dictionaries/cif_core.dic
dictionary named 'cif_core.dic' version 2.4.2 last updated on
2011-04-26.

data item '_symmetry_cell_setting' value 'Triclinic' was changed to
'triclinic' in accordance with the
/home/saulius/struct/COD-crude-data/automatic-downloads/DataCite-retrospective/ACS/depositions/lib/dictionaries/cif_core.dic
dictionary named 'cif_core.dic' version 2.4.2 last updated on
2011-04-26.

Automatic conversion script
Id: cif_fix_values 6909 2019-04-08 15:41:33Z antanas 
;
_cod_original_cell_volume 1375.74(14)
_cod_original_sg_symbol_H-M P-1
_cod_database_code 4129653

loop_
_symmetry_equiv_pos_as_xyz
'x, y, z'
'-x, -y, -z'

loop_
_atom_site_label
_atom_site_type_symbol
_atom_site_fract_x
_atom_site_fract_y
_atom_site_fract_z
_atom_site_U_iso_or_equiv
_atom_site_adp_type
_atom_site_occupancy
_atom_site_symmetry_multiplicity
_atom_site_calc_flag
_atom_site_refinement_flags
N1 N 0.34004(14) 0.85257(14) 0.12220(12) 0.0309(3) Uani 1 1 d .
C1 C 0.35102(18) 0.76025(16) 0.17002(15) 0.0317(4) Uani 1 1 d .
H1A H 0.2877 0.7697 0.2258 0.038 Uiso 1 1 calc R
H1B H 0.4423 0.7776 0.2116 0.038 Uiso 1 1 calc R
C2 C 0.32169(18) 0.62572(17) 0.07794(16) 0.0347(4) Uani 1 1 d .
H2 H 0.3454 0.5693 0.1132 0.042 Uiso 1 1 calc R
O1 O 0.18167(13) 0.58927(14) 0.02951(12) 0.0483(4) Uani 1 1 d .
H1 H 0.1355 0.5900 0.0804 0.072 Uiso 1 1 calc R
C3 C 0.40250(19) 0.61109(17) -0.01972(16) 0.0370(4) Uani 1 1 d .
H3A H 0.3761 0.5257 -0.0810 0.044 Uiso 1 1 calc R
H3B H 0.4986 0.6238 0.0088 0.044 Uiso 1 1 calc R
C4 C 0.3795(2) 0.70505(18) -0.06890(16) 0.0393(4) Uani 1 1 d .
H4A H 0.2846 0.6877 -0.1030 0.047 Uiso 1 1 calc R
H4B H 0.4348 0.6951 -0.1304 0.047 Uiso 1 1 calc R
C5 C 0.41486(18) 0.83958(17) 0.02356(16) 0.0348(4) Uani 1 1 d .
H5 H 0.3843 0.8948 -0.0105 0.042 Uiso 1 1 calc R
C6 C 0.5652(2) 0.88432(19) 0.06734(19) 0.0449(5) Uani 1 1 d .
H6A H 0.5808 0.9709 0.1244 0.067 Uiso 1 1 calc R
H6B H 0.6131 0.8781 0.0031 0.067 Uiso 1 1 calc R
H6C H 0.5973 0.8324 0.1024 0.067 Uiso 1 1 calc R
S1 S 0.22686(4) 0.94012(4) 0.15113(4) 0.03302(12) Uani 1 1 d .
O2 O 0.18727(13) 0.94961(13) 0.25883(11) 0.0428(3) Uani 1 1 d .
O3 O 0.27757(13) 1.05104(12) 0.13783(12) 0.0429(3) Uani 1 1 d .
C7 C 0.08283(17) 0.86185(16) 0.04395(15) 0.0326(4) Uani 1 1 d .
C8 C -0.02459(19) 0.79511(19) 0.06761(17) 0.0406(4) Uani 1 1 d .
H8 H -0.0224 0.7937 0.1406 0.049 Uiso 1 1 calc R
C9 C -0.13496(19) 0.73067(19) -0.01705(18) 0.0422(5) Uani 1 1 d .
H9 H -0.2092 0.6856 -0.0025 0.051 Uiso 1 1 calc R
C10 C -0.13365(18) 0.73409(17) -0.12295(16) 0.0360(4) Uani 1 1 d .
C11 C -0.02824(19) 0.80103(18) -0.14764(17) 0.0397(4) Uani 1 1 d .
H11 H -0.0311 0.8022 -0.2207 0.048 Uiso 1 1 calc R
C12 C 0.08134(19) 0.86620(18) -0.06275(16) 0.0383(4) Uani 1 1 d .
H12 H 0.1542 0.9130 -0.0771 0.046 Uiso 1 1 calc R
N2 N -0.24972(17) 0.66390(15) -0.21451(16) 0.0462(4) Uani 1 1 d .
O4 O -0.34716(15) 0.61257(16) -0.18980(15) 0.0637(5) Uani 1 1 d .
O5 O -0.24231(18) 0.65802(16) -0.31083(14) 0.0673(5) Uani 1 1 d .
N3 N 0.13057(14) 0.26993(13) 0.64408(13) 0.0332(3) Uani 1 1 d .
C13 C 0.14358(18) 0.40590(16) 0.68222(17) 0.0360(4) Uani 1 1 d .
H13A H 0.1583 0.4269 0.6171 0.043 Uiso 1 1 calc R
H13B H 0.2218 0.4490 0.7428 0.043 Uiso 1 1 calc R
C14 C 0.0180(2) 0.45004(19) 0.72833(18) 0.0447(5) Uani 1 1 d .
H14 H 0.0243 0.5397 0.7442 0.054 Uiso 1 1 calc R
O6 O 0.00310(15) 0.43620(16) 0.83187(13) 0.0614(5) Uani 1 1 d .
H6 H 0.0675 0.4812 0.8826 0.092 Uiso 1 1 calc R
C15 C -0.1068(2) 0.3745(2) 0.64058(19) 0.0492(5) Uani 1 1 d .
H15A H -0.1875 0.3972 0.6759 0.059 Uiso 1 1 calc R
H15B H -0.1071 0.3958 0.5743 0.059 Uiso 1 1 calc R
C16 C -0.11222(19) 0.23436(19) 0.59875(17) 0.0420(5) Uani 1 1 d .
H16A H -0.1898 0.1899 0.5378 0.050 Uiso 1 1 calc R
H16B H -0.1260 0.2115 0.6630 0.050 Uiso 1 1 calc R
C17 C 0.01551(18) 0.19145(17) 0.55188(16) 0.0371(4) Uani 1 1 d .
H17 H 0.0113 0.1035 0.5412 0.045 Uiso 1 1 calc R
C18 C 0.0302(2) 0.1946(2) 0.43625(18) 0.0561(6) Uani 1 1 d .
H18A H 0.0316 0.2794 0.4435 0.084 Uiso 1 1 calc R
H18B H -0.0452 0.1387 0.3791 0.084 Uiso 1 1 calc R
H18C H 0.1138 0.1679 0.4122 0.084 Uiso 1 1 calc R
S2 S 0.25959(5) 0.21303(4) 0.66815(4) 0.03529(12) Uani 1 1 d .
O7 O 0.32241(14) 0.29204(14) 0.78443(11) 0.0475(4) Uani 1 1 d .
O8 O 0.21751(14) 0.08168(12) 0.63309(13) 0.0458(3) Uani 1 1 d .
C19 C 0.37829(17) 0.23062(17) 0.57833(16) 0.0342(4) Uani 1 1 d .
C20 C 0.45298(19) 0.34868(18) 0.60608(18) 0.0417(5) Uani 1 1 d .
H20 H 0.4427 0.4179 0.6731 0.050 Uiso 1 1 calc R
C21 C 0.5421(2) 0.36370(18) 0.53486(18) 0.0438(5) Uani 1 1 d .
H21 H 0.5919 0.4432 0.5515 0.053 Uiso 1 1 calc R
C22 C 0.55664(19) 0.25975(18) 0.43885(16) 0.0397(4) Uani 1 1 d .
C23 C 0.4859(2) 0.14175(19) 0.41084(18) 0.0474(5) Uani 1 1 d .
H23 H 0.4992 0.0723 0.3453 0.057 Uiso 1 1 calc R
C24 C 0.3947(2) 0.12761(18) 0.48148(17) 0.0429(5) Uani 1 1 d .
H24 H 0.3440 0.0481 0.4636 0.051 Uiso 1 1 calc R
N4 N 0.65409(19) 0.27539(19) 0.36347(16) 0.0542(5) Uani 1 1 d .
O9 O 0.7077(2) 0.37998(19) 0.38313(18) 0.0923(7) Uani 1 1 d .
O10 O 0.6779(2) 0.18309(19) 0.28623(17) 0.0854(6) Uani 1 1 d .

loop_
_atom_site_aniso_label
_atom_site_aniso_U_11
_atom_site_aniso_U_22
_atom_site_aniso_U_33
_atom_site_aniso_U_23
_atom_site_aniso_U_13
_atom_site_aniso_U_12
N1 0.0320(8) 0.0338(8) 0.0328(8) 0.0178(6) 0.0090(6) 0.0113(6)
C1 0.0315(9) 0.0357(9) 0.0320(9) 0.0177(8) 0.0054(7) 0.0082(7)
C2 0.0328(9) 0.0319(9) 0.0404(10) 0.0171(8) 0.0018(7) 0.0050(7)
O1 0.0346(7) 0.0530(9) 0.0467(8) 0.0158(7) 0.0011(6) -0.0061(6)
C3 0.0379(10) 0.0300(9) 0.0388(10) 0.0095(8) 0.0036(8) 0.0099(8)
C4 0.0413(10) 0.0470(11) 0.0312(10) 0.0152(9) 0.0086(8) 0.0163(9)
C5 0.0403(10) 0.0383(10) 0.0377(10) 0.0240(8) 0.0137(8) 0.0155(8)
C6 0.0427(11) 0.0410(11) 0.0551(13) 0.0233(10) 0.0170(9) 0.0052(9)
S1 0.0334(2) 0.0311(2) 0.0337(2) 0.01112(18) 0.00546(17) 0.01133(18)
O2 0.0438(8) 0.0478(8) 0.0326(7) 0.0097(6) 0.0101(6) 0.0163(6)
O3 0.0453(8) 0.0287(7) 0.0544(9) 0.0168(6) 0.0050(6) 0.0097(6)
C7 0.0302(9) 0.0330(9) 0.0368(10) 0.0147(8) 0.0056(7) 0.0129(7)
C8 0.0355(10) 0.0508(12) 0.0434(11) 0.0257(10) 0.0097(8) 0.0129(9)
C9 0.0320(10) 0.0471(12) 0.0528(12) 0.0249(10) 0.0103(8) 0.0094(8)
C10 0.0321(9) 0.0296(9) 0.0425(11) 0.0098(8) 0.0029(8) 0.0126(7)
C11 0.0431(11) 0.0423(11) 0.0354(10) 0.0176(9) 0.0044(8) 0.0109(9)
C12 0.0360(10) 0.0418(11) 0.0415(11) 0.0217(9) 0.0060(8) 0.0081(8)
N2 0.0419(10) 0.0362(9) 0.0502(11) 0.0085(8) 0.0009(8) 0.0090(7)
O4 0.0395(9) 0.0654(11) 0.0698(11) 0.0174(9) 0.0021(8) -0.0046(8)
O5 0.0703(11) 0.0685(11) 0.0453(10) 0.0159(8) -0.0103(8) -0.0081(9)
N3 0.0302(8) 0.0255(7) 0.0383(8) 0.0095(6) -0.0004(6) 0.0034(6)
C13 0.0336(9) 0.0289(9) 0.0427(10) 0.0135(8) 0.0048(8) 0.0027(7)
C14 0.0396(11) 0.0377(11) 0.0499(12) 0.0105(9) 0.0064(9) 0.0111(8)
O6 0.0421(9) 0.0774(12) 0.0387(8) 0.0037(8) 0.0086(6) -0.0077(8)
C15 0.0366(11) 0.0534(13) 0.0505(13) 0.0136(10) 0.0030(9) 0.0149(9)
C16 0.0312(10) 0.0503(12) 0.0415(11) 0.0193(9) 0.0007(8) 0.0004(8)
C17 0.0354(10) 0.0300(9) 0.0380(10) 0.0093(8) -0.0025(8) 0.0013(7)
C18 0.0530(13) 0.0685(15) 0.0367(12) 0.0130(11) 0.0051(10) 0.0090(11)
S2 0.0355(2) 0.0331(2) 0.0367(3) 0.0146(2) 0.00131(18) 0.00754(18)
O7 0.0487(8) 0.0538(9) 0.0349(7) 0.0148(6) -0.0052(6) 0.0124(7)
O8 0.0510(8) 0.0341(7) 0.0579(9) 0.0234(7) 0.0113(7) 0.0114(6)
C19 0.0287(9) 0.0327(9) 0.0367(10) 0.0119(8) -0.0021(7) 0.0042(7)
C20 0.0345(10) 0.0310(10) 0.0493(12) 0.0082(9) 0.0009(8) 0.0039(8)
C21 0.0367(10) 0.0343(10) 0.0538(13) 0.0161(9) -0.0030(9) -0.0019(8)
C22 0.0366(10) 0.0428(11) 0.0377(10) 0.0185(9) -0.0020(8) -0.0003(8)
C23 0.0521(12) 0.0373(11) 0.0397(11) 0.0066(9) 0.0068(9) -0.0029(9)
C24 0.0452(11) 0.0318(10) 0.0419(11) 0.0092(9) 0.0040(9) -0.0031(8)
N4 0.0574(12) 0.0564(12) 0.0446(11) 0.0228(9) 0.0027(9) -0.0062(9)
O9 0.1226(18) 0.0635(12) 0.0819(14) 0.0300(10) 0.0363(12) -0.0236(12)
O10 0.0999(15) 0.0704(13) 0.0738(13) 0.0176(11) 0.0446(11) -0.0015(11)

loop_
_atom_type_symbol
_atom_type_description
_atom_type_scat_dispersion_real
_atom_type_scat_dispersion_imag
_atom_type_scat_source
C C 0.0033 0.0016 'International Tables Vol C Tables 4.2.6.8 and 6.1.1.4'
H H 0.0000 0.0000 'International Tables Vol C Tables 4.2.6.8 and 6.1.1.4'
N N 0.0061 0.0033 'International Tables Vol C Tables 4.2.6.8 and 6.1.1.4'
O O 0.0106 0.0060 'International Tables Vol C Tables 4.2.6.8 and 6.1.1.4'
S S 0.1246 0.1234 'International Tables Vol C Tables 4.2.6.8 and 6.1.1.4'

loop_
_geom_angle_atom_site_label_1
_geom_angle_atom_site_label_2
_geom_angle_atom_site_label_3
_geom_angle
C1 N1 C5 116.14(13)
C1 N1 S1 122.15(11)
C5 N1 S1 120.03(11)
N1 C1 C2 112.98(14)
N1 C1 H1A 109.0
C2 C1 H1A 109.0
N1 C1 H1B 109.0
C2 C1 H1B 109.0
H1A C1 H1B 107.8
O1 C2 C3 107.67(15)
O1 C2 C1 110.67(15)
C3 C2 C1 110.96(15)
O1 C2 H2 109.2
C3 C2 H2 109.2
C1 C2 H2 109.2
C2 O1 H1 109.5
C2 C3 C4 110.97(15)
C2 C3 H3A 109.4
C4 C3 H3A 109.4
C2 C3 H3B 109.4
C4 C3 H3B 109.4
H3A C3 H3B 108.0
C3 C4 C5 111.78(15)
C3 C4 H4A 109.3
C5 C4 H4A 109.3
C3 C4 H4B 109.3
C5 C4 H4B 109.3
H4A C4 H4B 107.9
N1 C5 C6 109.79(15)
N1 C5 C4 109.57(14)
C6 C5 C4 113.72(15)
N1 C5 H5 107.9
C6 C5 H5 107.9
C4 C5 H5 107.9
C5 C6 H6A 109.5
C5 C6 H6B 109.5
H6A C6 H6B 109.5
C5 C6 H6C 109.5
H6A C6 H6C 109.5
H6B C6 H6C 109.5
O3 S1 O2 120.09(8)
O3 S1 N1 107.36(8)
O2 S1 N1 107.53(8)
O3 S1 C7 106.33(8)
O2 S1 C7 106.89(8)
N1 S1 C7 108.17(8)
C8 C7 C12 121.32(17)
C8 C7 S1 119.33(14)
C12 C7 S1 119.33(14)
C9 C8 C7 119.43(18)
C9 C8 H8 120.3
C7 C8 H8 120.3
C10 C9 C8 118.47(18)
C10 C9 H9 120.8
C8 C9 H9 120.8
C9 C10 C11 122.88(17)
C9 C10 N2 118.94(18)
C11 C10 N2 118.18(18)
C12 C11 C10 118.58(18)
C12 C11 H11 120.7
C10 C11 H11 120.7
C11 C12 C7 119.29(18)
C11 C12 H12 120.4
C7 C12 H12 120.4
O5 N2 O4 123.60(18)
O5 N2 C10 118.39(18)
O4 N2 C10 117.99(18)
C13 N3 C17 115.83(14)
C13 N3 S2 119.26(12)
C17 N3 S2 121.54(12)
N3 C13 C14 110.50(15)
N3 C13 H13A 109.6
C14 C13 H13A 109.6
N3 C13 H13B 109.6
C14 C13 H13B 109.6
H13A C13 H13B 108.1
O6 C14 C13 111.11(17)
O6 C14 C15 107.96(17)
C13 C14 C15 110.62(16)
O6 C14 H14 109.0
C13 C14 H14 109.0
C15 C14 H14 109.0
C14 O6 H6 109.5
C16 C15 C14 112.01(17)
C16 C15 H15A 109.2
C14 C15 H15A 109.2
C16 C15 H15B 109.2
C14 C15 H15B 109.2
H15A C15 H15B 107.9
C15 C16 C17 113.08(16)
C15 C16 H16A 109.0
C17 C16 H16A 109.0
C15 C16 H16B 109.0
C17 C16 H16B 109.0
H16A C16 H16B 107.8
N3 C17 C18 113.38(16)
N3 C17 C16 106.53(14)
C18 C17 C16 113.63(17)
N3 C17 H17 107.7
C18 C17 H17 107.7
C16 C17 H17 107.7
C17 C18 H18A 109.5
C17 C18 H18B 109.5
H18A C18 H18B 109.5
C17 C18 H18C 109.5
H18A C18 H18C 109.5
H18B C18 H18C 109.5
O8 S2 O7 120.11(9)
O8 S2 N3 108.19(8)
O7 S2 N3 106.94(8)
O8 S2 C19 107.29(9)
O7 S2 C19 105.73(9)
N3 S2 C19 108.08(8)
C24 C19 C20 120.71(18)
C24 C19 S2 119.89(14)
C20 C19 S2 119.40(14)
C21 C20 C19 119.70(18)
C21 C20 H20 120.2
C19 C20 H20 120.2
C22 C21 C20 118.53(18)
C22 C21 H21 120.7
C20 C21 H21 120.7
C23 C22 C21 122.84(19)
C23 C22 N4 118.58(18)
C21 C22 N4 118.57(18)
C22 C23 C24 118.38(19)
C22 C23 H23 120.8
C24 C23 H23 120.8
C19 C24 C23 119.82(18)
C19 C24 H24 120.1
C23 C24 H24 120.1
O9 N4 O10 122.9(2)
O9 N4 C22 118.2(2)
O10 N4 C22 118.91(18)

loop_
_geom_bond_atom_site_label_1
_geom_bond_atom_site_label_2
_geom_bond_distance
N1 C1 1.469(2)
N1 C5 1.489(2)
N1 S1 1.6092(15)
C1 C2 1.520(2)
C1 H1A 0.9800
C1 H1B 0.9800
C2 O1 1.434(2)
C2 C3 1.512(3)
C2 H2 0.9900
O1 H1 0.8300
C3 C4 1.520(3)
C3 H3A 0.9800
C3 H3B 0.9800
C4 C5 1.523(3)
C4 H4A 0.9800
C4 H4B 0.9800
C5 C6 1.521(3)
C5 H5 0.9900
C6 H6A 0.9700
C6 H6B 0.9700
C6 H6C 0.9700
S1 O3 1.4304(14)
S1 O2 1.4316(14)
S1 C7 1.7755(18)
C7 C8 1.387(3)
C7 C12 1.388(3)
C8 C9 1.383(3)
C8 H8 0.9400
C9 C10 1.375(3)
C9 H9 0.9400
C10 C11 1.381(3)
C10 N2 1.474(2)
C11 C12 1.380(3)
C11 H11 0.9400
C12 H12 0.9400
N2 O5 1.216(2)
N2 O4 1.222(2)
N3 C13 1.466(2)
N3 C17 1.488(2)
N3 S2 1.6085(15)
C13 C14 1.508(3)
C13 H13A 0.9800
C13 H13B 0.9800
C14 O6 1.419(3)
C14 C15 1.522(3)
C14 H14 0.9900
O6 H6 0.8300
C15 C16 1.516(3)
C15 H15A 0.9800
C15 H15B 0.9800
C16 C17 1.528(3)
C16 H16A 0.9800
C16 H16B 0.9800
C17 C18 1.516(3)
C17 H17 0.9900
C18 H18A 0.9700
C18 H18B 0.9700
C18 H18C 0.9700
S2 O8 1.4275(14)
S2 O7 1.4329(14)
S2 C19 1.7778(19)
C19 C24 1.381(3)
C19 C20 1.391(3)
C20 C21 1.378(3)
C20 H20 0.9400
C21 C22 1.376(3)
C21 H21 0.9400
C22 C23 1.374(3)
C22 N4 1.480(3)
C23 C24 1.384(3)
C23 H23 0.9400
C24 H24 0.9400
N4 O9 1.202(2)
N4 O10 1.208(3)

loop_
_geom_torsion_atom_site_label_1
_geom_torsion_atom_site_label_2
_geom_torsion_atom_site_label_3
_geom_torsion_atom_site_label_4
_geom_torsion
C5 N1 C1 C2 -50.2(2)
S1 N1 C1 C2 114.94(15)
N1 C1 C2 O1 -69.25(19)
N1 C1 C2 C3 50.22(19)
O1 C2 C3 C4 67.09(19)
C1 C2 C3 C4 -54.1(2)
C2 C3 C4 C5 57.4(2)
C1 N1 C5 C6 -74.31(19)
S1 N1 C5 C6 120.18(15)
C1 N1 C5 C4 51.25(19)
S1 N1 C5 C4 -114.26(15)
C3 C4 C5 N1 -53.99(19)
C3 C4 C5 C6 69.3(2)
C1 N1 S1 O3 154.43(13)
C5 N1 S1 O3 -40.96(15)
C1 N1 S1 O2 23.92(16)
C5 N1 S1 O2 -171.47(13)
C1 N1 S1 C7 -91.20(15)
C5 N1 S1 C7 73.42(15)
O3 S1 C7 C8 -146.50(15)
O2 S1 C7 C8 -17.08(17)
N1 S1 C7 C8 98.45(16)
O3 S1 C7 C12 35.03(16)
O2 S1 C7 C12 164.45(14)
N1 S1 C7 C12 -80.02(16)
C12 C7 C8 C9 0.6(3)
S1 C7 C8 C9 -177.87(15)
C7 C8 C9 C10 0.6(3)
C8 C9 C10 C11 -1.3(3)
C8 C9 C10 N2 178.93(17)
C9 C10 C11 C12 0.8(3)
N2 C10 C11 C12 -179.48(16)
C10 C11 C12 C7 0.5(3)
C8 C7 C12 C11 -1.1(3)
S1 C7 C12 C11 177.31(14)
C9 C10 N2 O5 -173.35(18)
C11 C10 N2 O5 6.9(3)
C9 C10 N2 O4 5.2(3)
C11 C10 N2 O4 -174.59(18)
C17 N3 C13 C14 59.1(2)
S2 N3 C13 C14 -141.25(14)
N3 C13 C14 O6 66.9(2)
N3 C13 C14 C15 -53.0(2)
O6 C14 C15 C16 -70.0(2)
C13 C14 C15 C16 51.8(2)
C14 C15 C16 C17 -53.8(2)
C13 N3 C17 C18 68.0(2)
S2 N3 C17 C18 -91.09(19)
C13 N3 C17 C16 -57.7(2)
S2 N3 C17 C16 143.19(14)
C15 C16 C17 N3 53.7(2)
C15 C16 C17 C18 -71.8(2)
C13 N3 S2 O8 174.53(13)
C17 N3 S2 O8 -27.06(16)
C13 N3 S2 O7 43.83(16)
C17 N3 S2 O7 -157.75(14)
C13 N3 S2 C19 -69.59(15)
C17 N3 S2 C19 88.82(15)
O8 S2 C19 C24 11.41(18)
O7 S2 C19 C24 140.73(16)
N3 S2 C19 C24 -105.05(16)
O8 S2 C19 C20 -169.15(15)
O7 S2 C19 C20 -39.83(17)
N3 S2 C19 C20 74.39(16)
C24 C19 C20 C21 1.5(3)
S2 C19 C20 C21 -177.98(15)
C19 C20 C21 C22 -1.4(3)
C20 C21 C22 C23 0.1(3)
C20 C21 C22 N4 -178.94(18)
C21 C22 C23 C24 1.1(3)
N4 C22 C23 C24 -179.86(19)
C20 C19 C24 C23 -0.2(3)
S2 C19 C24 C23 179.20(16)
C22 C23 C24 C19 -1.0(3)
C23 C22 N4 O9 174.2(2)
C21 C22 N4 O9 -6.7(3)
C23 C22 N4 O10 -6.8(3)
C21 C22 N4 O10 172.3(2)
